data_7231877
loop_
_publ_author_name
'Ono, Toshikazu'
'Xu, Ning'
'Koga, Daiki'
'Ideo, Toshihiro'
'Sugimoto, Manabu'
'Hisaeda, Yoshio'

_publ_section_title
;
 Gram-scale synthesis of porphycenes through acid-catalyzed oxidative
 macrocyclizations of E/Z-mixed 5,6-diaryldipyrroethenes
;
_journal_issue 69
_journal_name_full 'RSC Advances'
_journal_page_first 39269
_journal_paper_doi 10.1039/C8RA09040H
_journal_volume 8
_journal_year 2018
_chemical_formula_sum 'C26 H11 F12 N2'
_chemical_formula_weight 579.37
_space_group_crystal_system monoclinic
_space_group_IT_number 15
_space_group_name_Hall '-C 2yc'
_space_group_name_H-M_alt 'C 1 2/c 1'
_symmetry_space_group_name_Hall '-C 2yc'
_symmetry_space_group_name_H-M 'C 1 2/c 1'
_atom_sites_solution_hydrogens mixed
_audit_update_record
;
2018-09-18 deposited with the CCDC.
2018-11-20 downloaded from the CCDC.
;
_cell_angle_alpha 90
_cell_angle_beta 99.42(2)
_cell_angle_gamma 90
_cell_formula_units_Z 8
_cell_length_a 35.48(3)
_cell_length_b 14.931(11)
_cell_length_c 8.852(6)
_cell_measurement_reflns_used 788
_cell_measurement_temperature 103.0(2)
_cell_measurement_theta_max 20.1220
_cell_measurement_theta_min 2.3508
_cell_volume 4626(6)
_computing_cell_refinement 'APEX3 v2017.7-RC3 (Bruker AXS)'
_computing_data_reduction 'SAINT V8.38A (Bruker AXS Inc., 2017)'
_computing_molecular_graphics 'shelXle (C.B. Huebschle, rev 853)'
_computing_structure_refinement 'SHELXL-2017/1 (Sheldrick, 2017)'
_computing_structure_solution 'SHELXT 2014/5 (Sheldrick, 2014)'
_diffrn_ambient_temperature 103.0(2)
_diffrn_detector_area_resol_mean 7.3910
_diffrn_measured_fraction_theta_full 0.999
_diffrn_measured_fraction_theta_max 0.999
_diffrn_measurement_device_type 'Bruker D8 goniometer'
_diffrn_radiation_type MoK\a
_diffrn_radiation_wavelength 0.71073
_diffrn_reflns_av_R_equivalents 0.2320
_diffrn_reflns_av_unetI/netI 0.1944
_diffrn_reflns_limit_h_max 39
_diffrn_reflns_limit_h_min -39
_diffrn_reflns_limit_k_max 16
_diffrn_reflns_limit_k_min -16
_diffrn_reflns_limit_l_max 9
_diffrn_reflns_limit_l_min -9
_diffrn_reflns_number 20383
_diffrn_reflns_theta_full 23.25
_diffrn_reflns_theta_max 23.25
_diffrn_reflns_theta_min 2.21
_exptl_absorpt_coefficient_mu 0.167
_exptl_absorpt_correction_T_max 0.99
_exptl_absorpt_correction_T_min 0.42
_exptl_absorpt_correction_type multi-scan
_exptl_absorpt_process_details
;
SADABS-2016/2 - Bruker AXS area detector scaling and absorption correction
;
_exptl_crystal_colour 'dark blue'
_exptl_crystal_density_diffrn 1.664
_exptl_crystal_density_method 'not measured'
_exptl_crystal_description needle
_exptl_crystal_F_000 2312
_exptl_crystal_size_max 0.579
_exptl_crystal_size_mid 0.032
_exptl_crystal_size_min 0.032
_refine_diff_density_max 0.406
_refine_diff_density_min -0.363
_refine_ls_extinction_method none
_refine_ls_goodness_of_fit_ref 1.031
_refine_ls_hydrogen_treatment mixed
_refine_ls_matrix_type full
_refine_ls_number_parameters 365
_refine_ls_number_reflns 3322
_refine_ls_number_restraints 0
_refine_ls_restrained_S_all 1.031
_refine_ls_R_factor_all 0.1687
_refine_ls_R_factor_gt 0.0988
_refine_ls_shift/su_max 0.000
_refine_ls_shift/su_mean 0.000
_refine_ls_structure_factor_coef Fsqd
_refine_ls_weighting_details 'w=1/[\s^2^(Fo^2^)+(0.0955P)^2^+0.8479P] where P=(Fo^2^+2Fc^2^)/3'
_refine_ls_weighting_scheme calc
_refine_ls_wR_factor_gt 0.2209
_refine_ls_wR_factor_ref 0.2659
_reflns_number_gt 1850
_reflns_number_total 3322
_reflns_threshold_expression 'I > 2\s(I)'
_cod_data_source_file c8ra09040h2.cif
_cod_data_source_block h8a1
_cod_depositor_comments
;
The following automatic conversions were performed:

'_exptl_absorpt_correction_type' value 'Multi-Scan' changed to
'multi-scan' according to
/home/data/users/saulius/crontab/automatic-downloads/rss-feeds/RSC/lib/dictionaries/cif_core.dic
dictionary named 'cif_core.dic' version 2.4.2 from 2011-04-26.

Automatic conversion script
Id: cif_fix_values 4973 2017-02-22 13:04:09Z antanas 
;
_cod_original_cell_volume 4626.(6)
_cod_database_code 7231877

loop_
_space_group_symop_operation_xyz
'x, y, z'
'-x, y, -z+1/2'
'x+1/2, y+1/2, z'
'-x+1/2, y+1/2, -z+1/2'
'-x, -y, -z'
'x, -y, z-1/2'
'-x+1/2, -y+1/2, -z'
'x+1/2, -y+1/2, z-1/2'

loop_
_atom_site_type_symbol
_atom_site_label
_atom_site_fract_x
_atom_site_fract_y
_atom_site_fract_z
_atom_site_U_iso_or_equiv
_atom_site_adp_type
_atom_site_calc_flag
_atom_site_refinement_flags_adp
_atom_site_refinement_flags_posn
_atom_site_occupancy
F F001 0.70714(13) 0.8249(3) 0.2389(5) 0.0588(14) Uani d . . 1
F F002 0.67852(13) 0.8932(3) 0.0414(5) 0.0583(14) Uani d . . 1
F F003 0.58685(14) 1.0622(3) 0.4563(5) 0.0574(14) Uani d . . 1
F F004 0.66642(14) 0.6916(3) 0.8625(5) 0.0643(15) Uani d . . 1
F F005 0.69729(14) 0.9652(3) 0.2495(5) 0.0633(15) Uani d . . 1
F F006 0.63950(16) 0.7990(4) 0.7325(5) 0.0721(16) Uani d . . 1
F F007 0.70065(15) 0.7850(4) 0.7644(5) 0.0740(17) Uani d . . 1
F F008 0.56798(16) 0.9544(3) 0.5872(5) 0.0673(15) Uani d . . 1
F F009 0.53395(15) 0.9937(3) 0.3759(6) 0.0697(16) Uani d . . 1
F F00A 0.72896(14) 0.5718(4) 0.2201(5) 0.0693(16) Uani d . . 1
F F00B 0.76155(14) 0.5882(4) 0.4430(6) 0.0741(17) Uani d . . 1
F F00C 0.72980(15) 0.4686(4) 0.3842(6) 0.0748(16) Uani d . . 1
N N1 0.54545(17) 0.4839(4) 0.1499(6) 0.0341(15) Uani d . . 1
N N2 0.48770(18) 0.3748(4) -0.0326(6) 0.0328(15) Uani d . . 1
C C00F 0.5759(2) 0.5153(5) 0.2544(8) 0.0297(17) Uani d . . 1
C C00G 0.4795(2) 0.2247(5) -0.0232(7) 0.0309(18) Uani d . . 1
H H00G 0.469157 0.166478 -0.044245 0.037 Uiso calc U R 1
C C00H 0.57029(19) 0.6836(5) 0.2000(7) 0.0287(17) Uani d . . 1
C C00I 0.5159(2) 0.3398(5) 0.0753(8) 0.0336(18) Uani d . . 1
C C00J 0.6258(2) 0.7895(5) 0.1986(7) 0.0333(18) Uani d . . 1
H H00J 0.637768 0.747418 0.141594 0.04 Uiso calc U R 1
C C00K 0.5877(2) 0.6050(5) 0.2688(7) 0.0291(17) Uani d . . 1
C C00L 0.5901(2) 0.7694(5) 0.2393(7) 0.0315(18) Uani d . . 1
C C00M 0.5436(2) 0.3942(5) 0.1646(7) 0.0309(17) Uani d . . 1
C C00N 0.5728(2) 0.8352(5) 0.3216(7) 0.0355(19) Uani d . . 1
H H00N 0.548569 0.823791 0.350134 0.043 Uiso calc U R 1
C C00O 0.4645(2) 0.3072(5) -0.0930(8) 0.0319(18) Uani d . . 1
C C00P 0.5934(2) 0.4395(4) 0.3386(7) 0.0314(18) Uani d . . 1
H H00P 0.615018 0.441173 0.417776 0.038 Uiso calc U R 1
C C00Q 0.5737(2) 0.3660(5) 0.2850(7) 0.0332(19) Uani d . . 1
H H00Q 0.578781 0.306365 0.320011 0.04 Uiso calc U R 1
C C00R 0.5109(2) 0.2460(5) 0.0779(8) 0.0367(19) Uani d . . 1
H H00R 0.526944 0.204857 0.140288 0.044 Uiso calc U R 1
C C00S 0.6821(2) 0.8882(6) 0.1953(9) 0.044(2) Uani d . . 1
C C00T 0.6588(2) 0.5817(5) 0.3337(8) 0.0354(19) Uani d . . 1
H H00T 0.657035 0.546128 0.243839 0.043 Uiso calc U R 1
C C00U 0.5908(2) 0.9146(5) 0.3596(8) 0.0363(19) Uani d . . 1
C C00V 0.6253(2) 0.6165(5) 0.3740(7) 0.0326(18) Uani d . . 1
C C00W 0.6942(2) 0.5967(5) 0.4186(8) 0.0365(19) Uani d . . 1
C C00X 0.6645(2) 0.6836(5) 0.5961(8) 0.0365(19) Uani d . . 1
C C00Y 0.5700(2) 0.9825(5) 0.4430(9) 0.045(2) Uani d . . 1
C C00Z 0.6436(2) 0.8704(5) 0.2410(8) 0.0353(18) Uani d . . 1
C C010 0.6289(2) 0.6690(5) 0.5066(8) 0.0355(19) Uani d . . 1
H H010 0.60674 0.694923 0.536045 0.043 Uiso calc U R 1
C C011 0.7288(2) 0.5570(6) 0.3697(9) 0.045(2) Uani d . . 1
C C012 0.6681(3) 0.7401(6) 0.7391(8) 0.045(2) Uani d . . 1
C C013 0.6267(2) 0.9334(5) 0.3239(8) 0.041(2) Uani d . . 1
H H013 0.639293 0.988048 0.355416 0.049 Uiso calc U R 1
C C014 0.6974(2) 0.6485(5) 0.5513(8) 0.042(2) Uani d . . 1
H H014 0.721795 0.659766 0.610588 0.051 Uiso calc U R 1
H H1N 0.4777(19) 0.434(5) -0.080(8) 0.04(2) Uiso d . . 1

loop_
_atom_site_aniso_label
_atom_site_aniso_U_11
_atom_site_aniso_U_22
_atom_site_aniso_U_33
_atom_site_aniso_U_12
_atom_site_aniso_U_13
_atom_site_aniso_U_23
F001 0.049(3) 0.061(4) 0.067(3) 0.008(3) 0.011(2) 0.017(3)
F002 0.061(3) 0.082(4) 0.036(3) -0.008(3) 0.021(2) 0.003(2)
F003 0.074(3) 0.040(3) 0.062(3) -0.009(2) 0.019(3) -0.022(2)
F004 0.095(4) 0.071(4) 0.030(2) -0.018(3) 0.018(2) -0.010(2)
F005 0.070(4) 0.051(3) 0.075(3) -0.020(3) 0.030(3) -0.013(3)
F006 0.099(4) 0.067(4) 0.046(3) 0.017(3) 0.001(3) -0.023(3)
F007 0.081(4) 0.097(4) 0.048(3) -0.044(3) 0.024(3) -0.035(3)
F008 0.108(4) 0.060(3) 0.041(3) -0.008(3) 0.035(3) -0.014(3)
F009 0.053(3) 0.067(4) 0.088(4) 0.006(3) 0.008(3) -0.038(3)
F00A 0.069(3) 0.104(4) 0.038(3) 0.021(3) 0.022(2) 0.006(3)
F00B 0.043(3) 0.112(5) 0.066(3) 0.002(3) 0.005(3) -0.025(3)
F00C 0.080(4) 0.056(4) 0.096(4) 0.012(3) 0.037(3) 0.002(3)
N1 0.055(4) 0.024(4) 0.025(3) -0.001(3) 0.013(3) -0.002(3)
N2 0.054(4) 0.029(4) 0.017(3) 0.004(3) 0.010(3) 0.006(3)
C00F 0.035(5) 0.030(5) 0.026(4) -0.004(3) 0.011(3) -0.001(3)
C00G 0.041(5) 0.029(5) 0.025(4) -0.008(3) 0.010(3) -0.007(3)
C00H 0.039(5) 0.022(4) 0.027(4) -0.006(3) 0.011(3) 0.000(3)
C00I 0.043(5) 0.033(5) 0.028(4) -0.002(4) 0.015(4) -0.003(4)
C00J 0.048(5) 0.026(5) 0.028(4) 0.005(4) 0.012(3) 0.000(3)
C00K 0.038(4) 0.030(5) 0.021(3) 0.003(4) 0.010(3) -0.002(3)
C00L 0.046(5) 0.025(4) 0.023(4) 0.002(3) 0.006(3) 0.002(3)
C00M 0.044(5) 0.031(5) 0.019(4) -0.003(4) 0.011(3) 0.001(3)
C00N 0.055(5) 0.033(5) 0.020(4) -0.004(4) 0.010(3) -0.003(3)
C00O 0.042(5) 0.022(4) 0.033(4) -0.007(4) 0.012(4) -0.009(3)
C00P 0.053(5) 0.020(4) 0.021(4) -0.001(4) 0.008(3) 0.002(3)
C00Q 0.054(5) 0.027(5) 0.024(4) 0.002(4) 0.021(4) 0.006(3)
C00R 0.052(5) 0.030(5) 0.029(4) 0.002(4) 0.010(4) 0.003(3)
C00S 0.056(6) 0.036(5) 0.042(5) 0.001(5) 0.015(4) -0.002(4)
C00T 0.053(5) 0.028(4) 0.027(4) 0.002(4) 0.011(4) 0.002(3)
C00U 0.044(5) 0.033(5) 0.032(4) -0.008(4) 0.004(4) -0.008(4)
C00V 0.047(5) 0.025(4) 0.027(4) -0.003(4) 0.009(3) 0.001(4)
C00W 0.046(5) 0.032(5) 0.032(4) 0.006(4) 0.010(4) 0.010(4)
C00X 0.046(5) 0.035(5) 0.031(4) -0.008(4) 0.014(4) -0.003(4)
C00Y 0.055(6) 0.038(5) 0.041(5) -0.008(4) 0.009(4) -0.021(4)
C00Z 0.045(5) 0.029(5) 0.032(4) -0.001(4) 0.006(3) 0.004(4)
C010 0.051(5) 0.028(4) 0.030(4) 0.000(4) 0.015(4) 0.005(4)
C011 0.048(6) 0.056(6) 0.034(5) 0.002(4) 0.012(4) 0.001(4)
C012 0.059(6) 0.057(6) 0.020(4) -0.014(5) 0.009(4) -0.005(4)
C013 0.054(6) 0.038(5) 0.029(4) -0.003(4) 0.003(4) -0.008(4)
C014 0.043(5) 0.044(5) 0.039(5) -0.005(4) 0.001(4) 0.003(4)

loop_
_atom_type_symbol
_atom_type_description
_atom_type_scat_dispersion_real
_atom_type_scat_dispersion_imag
_atom_type_scat_source
C C 0.0033 0.0016 'International Tables Vol C Tables 4.2.6.8 and 6.1.1.4'
H H 0.0000 0.0000 'International Tables Vol C Tables 4.2.6.8 and 6.1.1.4'
F F 0.0171 0.0103 'International Tables Vol C Tables 4.2.6.8 and 6.1.1.4'
N N 0.0061 0.0033 'International Tables Vol C Tables 4.2.6.8 and 6.1.1.4'

loop_
_geom_angle_atom_site_label_1
_geom_angle_atom_site_label_2
_geom_angle_atom_site_label_3
_geom_angle_site_symmetry_1
_geom_angle_site_symmetry_3
_geom_angle
C00M N1 C00F . . 108.5(6)
C00O N2 C00I . . 108.5(6)
C00O N2 H1N . . 110.(4)
C00I N2 H1N . . 142.(4)
N1 C00F C00K . . 125.0(6)
N1 C00F C00P . . 107.7(6)
C00K C00F C00P . . 127.3(6)
C00R C00G C00O . . 106.9(6)
C00R C00G H00G . . 126.5
C00O C00G H00G . . 126.5
C00K C00H C00O . 5_665 129.1(6)
C00K C00H C00L . . 117.4(6)
C00O C00H C00L 5_665 . 113.5(6)
N2 C00I C00M . . 122.2(7)
N2 C00I C00R . . 108.1(7)
C00M C00I C00R . . 129.7(7)
C00Z C00J C00L . . 120.5(6)
C00Z C00J H00J . . 119.7
C00L C00J H00J . . 119.7
C00F C00K C00H . . 130.5(6)
C00F C00K C00V . . 112.7(6)
C00H C00K C00V . . 116.8(6)
C00J C00L C00N . . 117.9(7)
C00J C00L C00H . . 122.7(6)
C00N C00L C00H . . 119.4(6)
N1 C00M C00I . . 123.9(7)
N1 C00M C00Q . . 108.6(6)
C00I C00M C00Q . . 127.5(7)
C00U C00N C00L . . 120.2(7)
C00U C00N H00N . . 119.9
C00L C00N H00N . . 119.9
N2 C00O C00H . 5_665 126.1(6)
N2 C00O C00G . . 108.1(6)
C00H C00O C00G 5_665 . 125.7(6)
C00Q C00P C00F . . 107.6(6)
C00Q C00P H00P . . 126.2
C00F C00P H00P . . 126.2
C00P C00Q C00M . . 107.6(6)
C00P C00Q H00Q . . 126.2
C00M C00Q H00Q . . 126.2
C00G C00R C00I . . 108.3(7)
C00G C00R H00R . . 125.8
C00I C00R H00R . . 125.8
F001 C00S F005 . . 107.6(7)
F001 C00S F002 . . 106.5(6)
F005 C00S F002 . . 106.5(6)
F001 C00S C00Z . . 113.2(7)
F005 C00S C00Z . . 112.8(6)
F002 C00S C00Z . . 109.9(7)
C00W C00T C00V . . 122.7(7)
C00W C00T H00T . . 118.6
C00V C00T H00T . . 118.6
C00N C00U C013 . . 122.0(7)
C00N C00U C00Y . . 117.1(7)
C013 C00U C00Y . . 120.8(7)
C00T C00V C010 . . 117.3(7)
C00T C00V C00K . . 120.3(6)
C010 C00V C00K . . 122.1(6)
C00T C00W C014 . . 119.5(7)
C00T C00W C011 . . 119.9(7)
C014 C00W C011 . . 120.6(7)
C010 C00X C014 . . 120.1(7)
C010 C00X C012 . . 120.7(7)
C014 C00X C012 . . 119.1(7)
F003 C00Y F009 . . 108.2(7)
F003 C00Y F008 . . 106.6(6)
F009 C00Y F008 . . 105.2(7)
F003 C00Y C00U . . 113.3(7)
F009 C00Y C00U . . 112.1(6)
F008 C00Y C00U . . 110.9(7)
C00J C00Z C013 . . 121.0(7)
C00J C00Z C00S . . 118.3(7)
C013 C00Z C00S . . 120.7(7)
C00X C010 C00V . . 120.9(7)
C00X C010 H010 . . 119.5
C00V C010 H010 . . 119.5
F00B C011 F00C . . 107.2(7)
F00B C011 F00A . . 106.4(7)
F00C C011 F00A . . 104.7(7)
F00B C011 C00W . . 114.7(7)
F00C C011 C00W . . 112.2(7)
F00A C011 C00W . . 111.0(7)
F004 C012 F007 . . 107.2(6)
F004 C012 F006 . . 105.0(6)
F007 C012 F006 . . 108.0(7)
F004 C012 C00X . . 112.2(7)
F007 C012 C00X . . 112.3(6)
F006 C012 C00X . . 111.7(7)
C00U C013 C00Z . . 118.3(7)
C00U C013 H013 . . 120.8
C00Z C013 H013 . . 120.8
C00W C014 C00X . . 119.4(7)
C00W C014 H014 . . 120.3
C00X C014 H014 . . 120.3

loop_
_geom_bond_atom_site_label_1
_geom_bond_atom_site_label_2
_geom_bond_site_symmetry_2
_geom_bond_distance
F001 C00S . 1.312(9)
F002 C00S . 1.349(8)
F003 C00Y . 1.328(8)
F004 C012 . 1.320(8)
F005 C00S . 1.326(9)
F006 C012 . 1.339(10)
F007 C012 . 1.321(9)
F008 C00Y . 1.357(9)
F009 C00Y . 1.331(9)
F00A C011 . 1.342(8)
F00B C011 . 1.319(9)
F00C C011 . 1.327(10)
N1 C00M . 1.349(9)
N1 C00F . 1.383(9)
N2 C00O . 1.357(8)
N2 C00I . 1.369(9)
N2 H1N . 1.01(8)
C00F C00K . 1.403(9)
C00F C00P . 1.439(9)
C00G C00R . 1.349(10)
C00G C00O . 1.439(10)
C00G H00G . 0.95
C00H C00K . 1.416(9)
C00H C00O 5_665 1.434(10)
C00H C00L . 1.476(9)
C00I C00M . 1.412(10)
C00I C00R . 1.413(10)
C00J C00Z . 1.386(10)
C00J C00L . 1.402(10)
C00J H00J . 0.95
C00K C00V . 1.508(10)
C00L C00N . 1.421(9)
C00M C00Q . 1.444(9)
C00N C00U . 1.363(10)
C00N H00N . 0.95
C00P C00Q . 1.346(9)
C00P H00P . 0.95
C00Q H00Q . 0.95
C00R H00R . 0.95
C00S C00Z . 1.510(11)
C00T C00W . 1.373(10)
C00T C00V . 1.396(10)
C00T H00T . 0.95
C00U C013 . 1.388(10)
C00U C00Y . 1.515(10)
C00V C010 . 1.399(10)
C00W C014 . 1.395(10)
C00W C011 . 1.489(11)
C00X C010 . 1.393(10)
C00X C014 . 1.398(10)
C00X C012 . 1.508(10)
C00Z C013 . 1.389(10)
C010 H010 . 0.95
C013 H013 . 0.95
C014 H014 . 0.95
